data_1527845
loop_
_publ_author_name
'Morosin, B.'
'Lingafelter, E.C.'

_publ_section_title
;
 The configuration of the tetrachlorocuprate(II) ion
;
_journal_name_full 'Journal of Physical Chemistry'
_journal_page_first 50
_journal_page_last 51
_journal_volume 65
_journal_year 1961
_chemical_formula_sum 'Cl4 Cs2 Cu'
_chemical_name_systematic 'Cs2 Cu Cl4'
_space_group_IT_number 62
_symmetry_space_group_name_Hall '-P 2ac 2n'
_symmetry_space_group_name_H-M 'P n m a'
_cell_angle_alpha 90
_cell_angle_beta 90
_cell_angle_gamma 90
_cell_formula_units_Z 4
_cell_length_a 9.719
_cell_length_b 7.658
_cell_length_c 12.358
_cell_volume 919.782
_citation_journal_id_ASTM JPCHAX
_cod_data_source_file Morosin_JPCHAX_1961_1620.cif
_cod_data_source_block Cl4Cs2Cu1
_cod_original_cell_volume 919.7825
_cod_original_formula_sum 'Cl4 Cs2 Cu1'
_cod_database_code 1527845

loop_
_symmetry_equiv_pos_as_xyz
x,y,z
-x+1/2,-y,z+1/2
x+1/2,-y+1/2,-z+1/2
-x,y+1/2,-z
-x,-y,-z
x-1/2,y,-z-1/2
-x-1/2,y-1/2,z-1/2
x,-y-1/2,z

loop_
_atom_site_label
_atom_site_type_symbol
_atom_site_fract_x
_atom_site_fract_y
_atom_site_fract_z
_atom_site_occupancy
_atom_site_U_iso_or_equiv
Cs2 Cs+1 -0.0065 0.75 0.3263 1 0.0
Cl1 Cl-1 0.334 0.25 0.5745 1 0.0
Cs1 Cs+1 0.1317 0.25 0.1018 1 0.0
Cl3 Cl-1 0.294 0 0.35 1 0.0
Cl2 Cl-1 0.003 0.25 0.3935 1 0.0
Cu1 Cu+2 0.232 0.25 0.4178 1 0.0
